data_2206582
loop_
_publ_author_name
'Shahid Iqbal Awan'
'M. Iqbal Choudhary'
Atta-ur-Rahman
'Shazia Anjum'
'Shamsher Ali'
'Hoong-Kun Fun'

_publ_section_title
;
 Methyl [2,4,5-trihydroxy-6-(hydroxymethyl)perhydropyran-3-yl]carbamate
;
_journal_issue 8
_journal_name_full 'Acta Crystallographica Section E'
_journal_page_first o2354
_journal_page_last o2356
_journal_paper_doi 10.1107/S1600536805020374
_journal_volume 61
_journal_year 2005
_chemical_formula_moiety 'C8 H15 N O7'
_chemical_formula_sum 'C8 H15 N O7'
_chemical_formula_weight 237.21
_chemical_melting_point 469
_chemical_name_common N-Methoxycarbonyl-D-glucosaminide
_chemical_name_systematic
;
 (1,3,4,-Tri-hydroxy-6-hydroxymethyl-tetrahydropyran-2-yl)methyl carbamate
;
_space_group_IT_number 4
_symmetry_cell_setting monoclinic
_symmetry_space_group_name_Hall 'P 2yb'
_symmetry_space_group_name_H-M 'P 1 21 1'
_atom_sites_solution_hydrogens geom
_atom_sites_solution_primary direct
_atom_sites_solution_secondary difmap
_audit_creation_method SHELXL-97
_cell_angle_alpha 90.00
_cell_angle_beta 94.7100(10)
_cell_angle_gamma 90.00
_cell_formula_units_Z 4
_cell_length_a 6.5236(5)
_cell_length_b 17.5861(14)
_cell_length_c 9.0279(7)
_cell_measurement_reflns_used 5705
_cell_measurement_temperature 293(2)
_cell_measurement_theta_max 25.0
_cell_measurement_theta_min 2.26
_cell_volume 1032.23(14)
_computing_cell_refinement 'SAINT (Siemens, 1996)'
_computing_data_collection 'SMART (Siemens, 1996)'
_computing_data_reduction SAINT
_computing_molecular_graphics SHELXTL
_computing_publication_material
;
SHELXTL, PARST (Nardelli, 1995) and PLATON (Spek, 2003)
;
_computing_structure_refinement SHELXTL
_computing_structure_solution 'SHELXTL-97 (Sheldrick, 1997)'
_diffrn_ambient_temperature 293(2)
_diffrn_detector_area_resol_mean 8.33
_diffrn_measured_fraction_theta_full 0.995
_diffrn_measured_fraction_theta_max 0.995
_diffrn_measurement_device_type
;
Siemens SMART CCD area detector diffractometer
;
_diffrn_measurement_method '\w scans'
_diffrn_radiation_monochromator graphite
_diffrn_radiation_source 'fine-focus sealed tube'
_diffrn_radiation_type MoK\a
_diffrn_radiation_wavelength 0.71073
_diffrn_reflns_av_R_equivalents 0.0234
_diffrn_reflns_av_sigmaI/netI 0.0277
_diffrn_reflns_limit_h_max 7
_diffrn_reflns_limit_h_min -8
_diffrn_reflns_limit_k_max 15
_diffrn_reflns_limit_k_min -21
_diffrn_reflns_limit_l_max 11
_diffrn_reflns_limit_l_min -10
_diffrn_reflns_number 5804
_diffrn_reflns_theta_full 25.99
_diffrn_reflns_theta_max 25.99
_diffrn_reflns_theta_min 2.26
_diffrn_standards_decay_% 0
_diffrn_standards_interval_count 0
_diffrn_standards_interval_time 0
_diffrn_standards_number 0
_exptl_absorpt_coefficient_mu 0.135
_exptl_absorpt_correction_T_max 0.9813
_exptl_absorpt_correction_T_min 0.9186
_exptl_absorpt_correction_type multi-scan
_exptl_absorpt_process_details '(SADABS; Sheldrick, 1996)'
_exptl_crystal_colour colorless
_exptl_crystal_density_diffrn 1.526
_exptl_crystal_density_method 'not measured'
_exptl_crystal_description Block
_exptl_crystal_F_000 504
_exptl_crystal_size_max 0.64
_exptl_crystal_size_mid 0.56
_exptl_crystal_size_min 0.14
_refine_diff_density_max 0.247
_refine_diff_density_min -0.198
_refine_ls_extinction_coef 0.016(3)
_refine_ls_extinction_expression Fc^*^=kFc[1+0.001xFc^2^\l^3^/sin(2\q)]^-1/4^
_refine_ls_extinction_method SHELXL
_refine_ls_goodness_of_fit_ref 1.076
_refine_ls_hydrogen_treatment mixed
_refine_ls_matrix_type full
_refine_ls_number_parameters 324
_refine_ls_number_reflns 2082
_refine_ls_number_restraints 1
_refine_ls_restrained_S_all 1.076
_refine_ls_R_factor_all 0.0311
_refine_ls_R_factor_gt 0.0304
_refine_ls_shift/su_max 0.000
_refine_ls_shift/su_mean 0.000
_refine_ls_structure_factor_coef Fsqd
_refine_ls_weighting_details 'calc w=1/[\s^2^(Fo^2^)+(0.0456P)^2^+0.1323P] where P=(Fo^2^+2Fc^2^)/3'
_refine_ls_weighting_scheme calc
_refine_ls_wR_factor_gt 0.0770
_refine_ls_wR_factor_ref 0.0782
_reflns_number_gt 2033
_reflns_number_total 2082
_reflns_threshold_expression I>2\s(I)
_cod_data_source_file wn6361.cif
_cod_data_source_block II
_cod_depositor_comments
;
The following automatic conversions were performed:
'_symmetry_cell_setting' value 'Monoclinic' changed to 'monoclinic'
according to '/home/saulius/struct/CIF-dictionaries/cif_core.dic'
dictionary named 'cif_core.dic' version 2.4.1 from
2010-06-29.

'_geom_hbond_publ_flag' value 'YES' changed to 'yes'
according to '/home/saulius/struct/CIF-dictionaries/cif_core.dic'
dictionary named 'cif_core.dic' version 2.4.1 from 2010-06-29 (20 times).

Automatic conversion script
Id: cif_fix_enum 1527 2010-12-29 10:47:43Z saulius 

The following automatic conversions were performed:

'_chemical_melting_point' value '469K' was changed to '469' - the
value should be numeric and without a unit designator.

Automatic conversion script
Id: cif_fix_values 1646 2011-03-28 12:23:43Z adriana 

The following automatic conversions were performed:

'_chemical_melting_point' value '469K' was changed to '469' - the
value should be numeric and without a unit
designator.

'_symmetry_cell_setting' value 'Monoclinic' changed to
'monoclinic' according to
/home/saulius/struct/CIF-dictionaries/cif_core.dic dictionary named
'cif_core.dic' version 2.4.1 from
2010-06-29.

'_geom_hbond_publ_flag' value 'YES' changed to 'yes'
according to /home/saulius/struct/CIF-dictionaries/cif_core.dic
dictionary named 'cif_core.dic' version 2.4.1 from 2010-06-29 (20
times).

Automatic conversion script
Id: cif_fix_values 1715 2011-07-08 13:25:40Z adriana 
;
_cod_original_sg_symbol_H-M 'P 21'
_cod_database_code 2206582
_cod_database_fobs_code 2206582

loop_
_symmetry_equiv_pos_as_xyz
'x, y, z'
'-x, y+1/2, -z'

loop_
_atom_site_label
_atom_site_fract_x
_atom_site_fract_y
_atom_site_fract_z
_atom_site_U_iso_or_equiv
_atom_site_adp_type
_atom_site_calc_flag
_atom_site_refinement_flags
_atom_site_occupancy
_atom_site_type_symbol
O1 -0.1901(2) 0.21058(9) 0.89632(18) 0.0329(4) Uani d . 1 O
O1A 0.6635(2) 0.43488(10) 0.65538(18) 0.0341(4) Uani d . 1 O
O2 -0.4281(3) 0.14229(11) 1.0082(2) 0.0395(4) Uani d . 1 O
O2A 0.9212(3) 0.50223(11) 0.77491(19) 0.0407(4) Uani d . 1 O
O3 0.0835(3) 0.01876(10) 0.73592(19) 0.0371(4) Uani d . 1 O
O3A 0.3312(3) 0.62243(12) 0.5115(2) 0.0495(5) Uani d . 1 O
O4 0.3083(2) 0.15884(10) 0.75931(19) 0.0380(4) Uani d . 1 O
O4A 0.1298(3) 0.47427(12) 0.5273(2) 0.0403(4) Uani d . 1 O
O5 -0.0783(3) 0.30173(12) 0.6584(2) 0.0492(5) Uani d . 1 O
O5A 0.4840(3) 0.28268(11) 0.6333(3) 0.0495(5) Uani d . 1 O
O6 -0.5117(3) -0.02769(11) 0.81478(19) 0.0410(4) Uani d . 1 O
O6A 0.9574(3) 0.67193(15) 0.6074(2) 0.0572(6) Uani d . 1 O
N1 -0.2127(3) 0.00330(11) 0.9479(2) 0.0328(4) Uani d . 1 N
H1A -0.1243 -0.0115 1.0178 0.039 Uiso calc R 1 H
N1A 0.6749(3) 0.64129(12) 0.7247(2) 0.0361(4) Uani d . 1 N
H1AA 0.6002 0.6542 0.7948 0.043 Uiso calc R 1 H
C1 -0.2251(3) 0.14186(14) 0.9715(2) 0.0304(4) Uani d . 1 C
H1B -0.1338 0.1399 1.0632 0.036 Uiso calc R 1 H
C1A 0.7096(3) 0.50187(13) 0.7385(2) 0.0317(5) Uani d . 1 C
H1AB 0.6390 0.5001 0.8302 0.038 Uiso calc R 1 H
C2 -0.1771(3) 0.07451(13) 0.8734(2) 0.0279(4) Uani d . 1 C
H2B -0.2674 0.0769 0.7813 0.033 Uiso calc R 1 H
C2A 0.6309(3) 0.57059(13) 0.6459(2) 0.0306(5) Uani d . 1 C
H2AB 0.6994 0.5714 0.5532 0.037 Uiso calc R 1 H
C3 0.0465(3) 0.07899(12) 0.8346(2) 0.0270(4) Uani d . 1 C
H3B 0.1367 0.0723 0.9260 0.032 Uiso calc R 1 H
C3A 0.3998(3) 0.56272(14) 0.6080(2) 0.0320(5) Uani d . 1 C
H3AB 0.3302 0.5667 0.6998 0.038 Uiso calc R 1 H
C4 0.0912(3) 0.15594(12) 0.7678(2) 0.0278(4) Uani d . 1 C
H4B 0.0211 0.1599 0.6679 0.033 Uiso calc R 1 H
C4A 0.3477(3) 0.48620(14) 0.5358(2) 0.0315(5) Uani d . 1 C
H4AB 0.3942 0.4856 0.4353 0.038 Uiso calc R 1 H
C5 0.0215(3) 0.22030(13) 0.8653(2) 0.0309(5) Uani d . 1 C
H5B 0.1069 0.2194 0.9598 0.037 Uiso calc R 1 H
C5A 0.4473(3) 0.42094(14) 0.6247(2) 0.0311(5) Uani d . 1 C
H5AB 0.3834 0.4164 0.7189 0.037 Uiso calc R 1 H
C6 0.0364(4) 0.29821(14) 0.7981(3) 0.0404(6) Uani d . 1 C
H6A -0.0154 0.3358 0.8643 0.048 Uiso calc R 1 H
H6B 0.1793 0.3100 0.7861 0.048 Uiso calc R 1 H
C6A 0.4269(4) 0.34606(15) 0.5426(3) 0.0415(6) Uani d . 1 C
H6AA 0.2854 0.3398 0.5024 0.050 Uiso calc R 1 H
H6AB 0.5125 0.3474 0.4597 0.050 Uiso calc R 1 H
C7 -0.3762(3) -0.04003(13) 0.9127(2) 0.0288(4) Uani d . 1 C
C7A 0.8281(4) 0.68702(14) 0.6916(2) 0.0345(5) Uani d . 1 C
O7 -0.3721(3) -0.10162(11) 1.0010(2) 0.0441(5) Uani d . 1 O
O7A 0.8224(3) 0.75307(11) 0.7663(2) 0.0459(4) Uani d . 1 O
C8 -0.5411(5) -0.15386(18) 0.9756(4) 0.0547(8) Uani d . 1 C
H8A -0.5299 -0.1930 1.0499 0.082 Uiso calc R 1 H
H8B -0.5378 -0.1764 0.8790 0.082 Uiso calc R 1 H
H8C -0.6684 -0.1270 0.9811 0.082 Uiso calc R 1 H
C8A 0.9950(6) 0.8032(2) 0.7524(4) 0.0632(9) Uani d . 1 C
H8AB 0.9692 0.8512 0.7980 0.095 Uiso calc R 1 H
H8AA 1.0138 0.8109 0.6491 0.095 Uiso calc R 1 H
H8AC 1.1170 0.7808 0.8008 0.095 Uiso calc R 1 H
H2A -0.496(5) 0.146(2) 0.929(4) 0.048(9) Uiso d . 1 H
H2AA 0.997(5) 0.498(2) 0.693(4) 0.058(10) Uiso d . 1 H
H3A 0.209(5) 0.0086(19) 0.749(3) 0.048(8) Uiso d . 1 H
H3AA 0.230(6) 0.640(2) 0.538(4) 0.066(12) Uiso d . 1 H
H4A 0.349(5) 0.197(2) 0.707(4) 0.051(9) Uiso d . 1 H
H4AA 0.077(6) 0.491(2) 0.454(5) 0.066(11) Uiso d . 1 H
H5A -0.098(8) 0.350(4) 0.634(6) 0.110(17) Uiso d . 1 H
H5AA 0.609(7) 0.282(2) 0.644(4) 0.060(10) Uiso d . 1 H

loop_
_atom_site_aniso_label
_atom_site_aniso_U_11
_atom_site_aniso_U_22
_atom_site_aniso_U_33
_atom_site_aniso_U_12
_atom_site_aniso_U_13
_atom_site_aniso_U_23
O1 0.0269(8) 0.0301(8) 0.0425(9) 0.0007(6) 0.0083(6) 0.0000(6)
O1A 0.0254(8) 0.0333(8) 0.0430(9) 0.0003(6) -0.0019(6) -0.0011(7)
O2 0.0320(9) 0.0503(11) 0.0376(9) -0.0011(8) 0.0110(7) 0.0009(8)
O2A 0.0301(8) 0.0512(11) 0.0394(9) -0.0023(7) -0.0063(7) 0.0030(8)
O3 0.0273(8) 0.0368(9) 0.0462(9) 0.0036(7) -0.0028(6) -0.0127(7)
O3A 0.0402(11) 0.0479(12) 0.0601(12) 0.0094(9) 0.0031(9) 0.0172(9)
O4 0.0238(8) 0.0395(10) 0.0516(10) 0.0000(7) 0.0083(7) 0.0112(8)
O4A 0.0258(8) 0.0550(11) 0.0388(9) -0.0042(8) -0.0044(7) 0.0076(8)
O5 0.0431(10) 0.0399(11) 0.0645(13) 0.0050(8) 0.0041(9) 0.0169(9)
O5A 0.0319(10) 0.0351(9) 0.0820(14) -0.0036(8) 0.0071(9) 0.0066(9)
O6 0.0307(8) 0.0462(10) 0.0442(9) -0.0036(8) -0.0081(7) 0.0055(8)
O6A 0.0497(11) 0.0667(14) 0.0584(12) -0.0169(10) 0.0236(9) -0.0097(10)
N1 0.0276(9) 0.0327(10) 0.0365(9) -0.0037(8) -0.0071(7) 0.0063(8)
N1A 0.0362(11) 0.0357(11) 0.0378(9) -0.0041(9) 0.0114(8) -0.0047(9)
C1 0.0270(10) 0.0346(11) 0.0296(10) -0.0014(9) 0.0021(8) 0.0006(9)
C1A 0.0279(11) 0.0363(12) 0.0307(10) -0.0032(9) 0.0000(8) -0.0003(9)
C2 0.0250(10) 0.0288(10) 0.0292(9) -0.0025(8) -0.0017(7) 0.0024(8)
C2A 0.0272(10) 0.0334(12) 0.0317(10) -0.0033(9) 0.0052(8) -0.0010(9)
C3 0.0232(10) 0.0279(10) 0.0289(9) 0.0004(8) -0.0036(7) -0.0019(8)
C3A 0.0272(10) 0.0354(12) 0.0335(10) 0.0016(9) 0.0039(8) 0.0041(9)
C4 0.0226(10) 0.0309(11) 0.0296(9) 0.0007(8) 0.0009(7) 0.0011(9)
C4A 0.0245(10) 0.0419(13) 0.0278(9) -0.0026(9) 0.0011(7) 0.0032(9)
C5 0.0235(10) 0.0337(12) 0.0354(11) -0.0022(9) 0.0008(8) -0.0024(9)
C5A 0.0256(11) 0.0357(12) 0.0318(10) -0.0045(9) 0.0010(8) 0.0009(9)
C6 0.0316(12) 0.0312(13) 0.0591(15) -0.0021(10) 0.0090(11) 0.0007(11)
C6A 0.0383(13) 0.0392(14) 0.0460(13) -0.0039(10) -0.0023(10) -0.0038(11)
C7 0.0274(10) 0.0293(11) 0.0300(10) -0.0019(9) 0.0040(8) -0.0005(8)
C7A 0.0311(11) 0.0395(13) 0.0321(11) -0.0034(9) -0.0019(8) 0.0029(9)
O7 0.0408(10) 0.0397(10) 0.0500(10) -0.0144(8) -0.0073(8) 0.0129(8)
O7A 0.0508(11) 0.0374(10) 0.0488(10) -0.0108(8) 0.0003(8) -0.0049(8)
C8 0.0516(17) 0.0474(17) 0.0644(18) -0.0222(14) -0.0002(13) 0.0076(14)
C8A 0.067(2) 0.0533(18) 0.0658(19) -0.0277(16) -0.0146(16) 0.0060(15)

loop_
_atom_type_symbol
_atom_type_description
_atom_type_scat_dispersion_real
_atom_type_scat_dispersion_imag
_atom_type_scat_source
C C 0.0033 0.0000 'International Tables Vol C Tables 4.2.6.8 and 6.1.1.4'
H H 0.0000 0.0000 'International Tables Vol C Tables 4.2.6.8 and 6.1.1.4'
N N 0.0061 0.0000 'International Tables Vol C Tables 4.2.6.8 and 6.1.1.4'
O O 0.0106 0.0000 'International Tables Vol C Tables 4.2.6.8 and 6.1.1.4'

loop_
_geom_angle_atom_site_label_1
_geom_angle_atom_site_label_2
_geom_angle_atom_site_label_3
_geom_angle
C1 O1 C5 112.95(17)
C1A O1A C5A 114.01(17)
C1 O2 H2A 105(2)
C1A O2A H2AA 113(2)
C3 O3 H3A 107(2)
C3A O3A H3AA 110(3)
C4 O4 H4A 114(2)
C4A O4A H4AA 111(3)
C6 O5 H5A 109(3)
C6A O5A H5AA 108(3)
C7 N1 C2 122.78(18)
C7 N1 H1A 118.6
C2 N1 H1A 118.6
C7A N1A C2A 121.83(19)
C7A N1A H1AA 119.1
C2A N1A H1AA 119.1
O2 C1 O1 107.72(18)
O2 C1 C2 112.78(18)
O1 C1 C2 109.63(16)
O2 C1 H1B 108.9
O1 C1 H1B 108.9
C2 C1 H1B 108.9
O2A C1A O1A 106.99(18)
O2A C1A C2A 113.95(19)
O1A C1A C2A 108.63(17)
O2A C1A H1AB 109.1
O1A C1A H1AB 109.1
C2A C1A H1AB 109.1
N1 C2 C1 110.68(17)
N1 C2 C3 110.06(18)
C1 C2 C3 109.75(17)
N1 C2 H2B 108.8
C1 C2 H2B 108.8
C3 C2 H2B 108.8
N1A C2A C3A 109.88(19)
N1A C2A C1A 111.35(17)
C3A C2A C1A 109.34(18)
N1A C2A H2AB 108.7
C3A C2A H2AB 108.7
C1A C2A H2AB 108.7
O3 C3 C4 111.58(17)
O3 C3 C2 108.68(17)
C4 C3 C2 110.76(17)
O3 C3 H3B 108.6
C4 C3 H3B 108.6
C2 C3 H3B 108.6
O3A C3A C4A 110.17(19)
O3A C3A C2A 109.15(19)
C4A C3A C2A 111.01(19)
O3A C3A H3AB 108.8
C4A C3A H3AB 108.8
C2A C3A H3AB 108.8
O4 C4 C3 106.10(17)
O4 C4 C5 110.44(17)
C3 C4 C5 110.83(17)
O4 C4 H4B 109.8
C3 C4 H4B 109.8
C5 C4 H4B 109.8
O4A C4A C5A 107.31(18)
O4A C4A C3A 109.8(2)
C5A C4A C3A 111.82(17)
O4A C4A H4AB 109.3
C5A C4A H4AB 109.3
C3A C4A H4AB 109.3
O1 C5 C6 106.32(18)
O1 C5 C4 111.09(17)
C6 C5 C4 114.22(19)
O1 C5 H5B 108.3
C6 C5 H5B 108.3
C4 C5 H5B 108.3
O1A C5A C6A 106.77(19)
O1A C5A C4A 110.14(17)
C6A C5A C4A 112.54(18)
O1A C5A H5AB 109.1
C6A C5A H5AB 109.1
C4A C5A H5AB 109.1
O5 C6 C5 110.7(2)
O5 C6 H6A 109.5
C5 C6 H6A 109.5
O5 C6 H6B 109.5
C5 C6 H6B 109.5
H6A C6 H6B 108.1
O5A C6A C5A 113.2(2)
O5A C6A H6AA 108.9
C5A C6A H6AA 108.9
O5A C6A H6AB 108.9
C5A C6A H6AB 108.9
H6AA C6A H6AB 107.7
O6 C7 N1 126.3(2)
O6 C7 O7 123.5(2)
N1 C7 O7 110.13(19)
O6A C7A N1A 125.6(2)
O6A C7A O7A 123.6(2)
N1A C7A O7A 110.8(2)
C7 O7 C8 116.3(2)
C7A O7A C8A 115.4(2)
O7 C8 H8A 109.5
O7 C8 H8B 109.5
H8A C8 H8B 109.5
O7 C8 H8C 109.5
H8A C8 H8C 109.5
H8B C8 H8C 109.5
O7A C8A H8AB 109.5
O7A C8A H8AA 109.5
H8AB C8A H8AA 109.5
O7A C8A H8AC 109.5
H8AB C8A H8AC 109.5
H8AA C8A H8AC 109.5

loop_
_geom_bond_atom_site_label_1
_geom_bond_atom_site_label_2
_geom_bond_distance
O1 C1 1.414(3)
O1 C5 1.441(2)
O1A C1A 1.416(3)
O1A C5A 1.436(3)
O2 C1 1.391(3)
O2 H2A 0.82(3)
O2A C1A 1.392(3)
O2A H2AA 0.93(4)
O3 C3 1.418(3)
O3 H3A 0.84(3)
O3A C3A 1.413(3)
O3A H3AA 0.78(4)
O4 C4 1.426(2)
O4 H4A 0.88(4)
O4A C4A 1.432(3)
O4A H4AA 0.78(4)
O5 C6 1.414(3)
O5 H5A 0.88(6)
O5A C6A 1.415(3)
O5A H5AA 0.81(4)
O6 C7 1.217(3)
O6A C7A 1.210(3)
N1 C7 1.328(3)
N1 C2 1.449(3)
N1 H1A 0.8600
N1A C7A 1.336(3)
N1A C2A 1.450(3)
N1A H1AA 0.8600
C1 C2 1.526(3)
C1 H1B 0.9800
C1A C2A 1.534(3)
C1A H1AB 0.9800
C2 C3 1.530(3)
C2 H2B 0.9800
C2A C3A 1.525(3)
C2A H2AB 0.9800
C3 C4 1.519(3)
C3 H3B 0.9800
C3A C4A 1.522(3)
C3A H3AB 0.9800
C4 C5 1.526(3)
C4 H4B 0.9800
C4A C5A 1.516(3)
C4A H4AB 0.9800
C5 C6 1.505(3)
C5 H5B 0.9800
C5A C6A 1.512(3)
C5A H5AB 0.9800
C6 H6A 0.9700
C6 H6B 0.9700
C6A H6AA 0.9700
C6A H6AB 0.9700
C7 O7 1.344(3)
C7A O7A 1.345(3)
O7 C8 1.439(3)
O7A C8A 1.444(4)
C8 H8A 0.9600
C8 H8B 0.9600
C8 H8C 0.9600
C8A H8AB 0.9600
C8A H8AA 0.9600
C8A H8AC 0.9600

loop_
_geom_hbond_atom_site_label_D
_geom_hbond_atom_site_label_H
_geom_hbond_atom_site_label_A
_geom_hbond_site_symmetry_A
_geom_hbond_distance_DH
_geom_hbond_distance_HA
_geom_hbond_distance_DA
_geom_hbond_angle_DHA
_geom_hbond_publ_flag
N1A H1AA O2 2_557 0.86 2.19 3.007(3) 159 yes
N1 H1A O2A 2_647 0.86 2.22 3.016(3) 155 yes
O2 H2A O4 1_455 0.81(4) 1.93(4) 2.731(2) 171(3) yes
O3 H3A O6 1_655 0.84(3) 1.98(3) 2.800(3) 168(3) yes
O4 H4A O5A 1_555 0.87(4) 1.89(3) 2.750(3) 166(3) yes
O5 H5A O1A 1_455 0.88(7) 2.18(6) 2.883(3) 137(5) yes
O2A H2AA O4A 1_655 0.93(3) 1.84(4) 2.755(3) 171(3) yes
O3A H3AA O6A 1_455 0.78(4) 2.01(4) 2.793(3) 173(4) yes
O4A H4AA O3 2_556 0.78(4) 1.99(4) 2.766(3) 171(4) yes
O5A H5AA O5 1_655 0.81(5) 2.06(5) 2.865(3) 169(4) yes
C2 H2B O6 1_555 0.98 2.47 2.843(3) 102 yes
C2A H2AB O6A 1_555 0.98 2.46 2.821(3) 101 yes
C4 H4B O5 1_555 0.98 2.58 2.931(3) 101 yes
C4 H4B O6A 2_646 0.98 2.51 3.388(3) 149 yes
C4A H4AB O6 2_556 0.98 2.45 3.432(3) 175 yes
C5 H5B O7A 2_647 0.98 2.55 3.446(3) 152 yes
C5A H5AB O7 2_557 0.98 2.56 3.477(3) 157 yes
C6 H6B O5A 1_555 0.97 2.56 3.395(3) 144 yes
C6A H6AA O4A 1_555 0.97 2.59 2.969(3) 103 yes
C8 H8A O1 2_447 0.96 2.57 3.229(4) 126 yes

loop_
_geom_torsion_atom_site_label_1
_geom_torsion_atom_site_label_2
_geom_torsion_atom_site_label_3
_geom_torsion_atom_site_label_4
_geom_torsion
C5 O1 C1 O2 174.20(17)
C5 O1 C1 C2 -62.7(2)
C5A O1A C1A O2A 172.61(17)
C5A O1A C1A C2A -64.0(2)
C7 N1 C2 C1 104.2(2)
C7 N1 C2 C3 -134.3(2)
O2 C1 C2 N1 -59.7(2)
O1 C1 C2 N1 -179.75(17)
O2 C1 C2 C3 178.58(18)
O1 C1 C2 C3 58.6(2)
C7A N1A C2A C3A -135.4(2)
C7A N1A C2A C1A 103.3(2)
O2A C1A C2A N1A -60.5(2)
O1A C1A C2A N1A -179.61(17)
O2A C1A C2A C3A 177.94(18)
O1A C1A C2A C3A 58.8(2)
N1 C2 C3 O3 61.7(2)
C1 C2 C3 O3 -176.26(17)
N1 C2 C3 C4 -175.40(17)
C1 C2 C3 C4 -53.3(2)
N1A C2A C3A O3A 62.8(2)
C1A C2A C3A O3A -174.73(19)
N1A C2A C3A C4A -175.59(17)
C1A C2A C3A C4A -53.1(2)
O3 C3 C4 O4 -68.3(2)
C2 C3 C4 O4 170.49(16)
O3 C3 C4 C5 171.79(17)
C2 C3 C4 C5 50.6(2)
O3A C3A C4A O4A -69.9(2)
C2A C3A C4A O4A 169.06(17)
O3A C3A C4A C5A 171.10(19)
C2A C3A C4A C5A 50.1(2)
C1 O1 C5 C6 -175.19(18)
C1 O1 C5 C4 60.0(2)
O4 C4 C5 O1 -169.95(17)
C3 C4 C5 O1 -52.7(2)
O4 C4 C5 C6 69.8(2)
C3 C4 C5 C6 -172.92(18)
C1A O1A C5A C6A -177.32(18)
C1A O1A C5A C4A 60.2(2)
O4A C4A C5A O1A -171.89(18)
C3A C4A C5A O1A -51.5(2)
O4A C4A C5A C6A 69.1(2)
C3A C4A C5A C6A -170.5(2)
O1 C5 C6 O5 -65.9(2)
C4 C5 C6 O5 56.9(3)
O1A C5A C6A O5A 70.2(3)
C4A C5A C6A O5A -168.9(2)
C2 N1 C7 O6 1.7(4)
C2 N1 C7 O7 -178.8(2)
C2A N1A C7A O6A -8.5(4)
C2A N1A C7A O7A 172.29(19)
O6 C7 O7 C8 -0.7(4)
N1 C7 O7 C8 179.8(2)
O6A C7A O7A C8A -6.3(4)
N1A C7A O7A C8A 173.0(2)

loop_
_cod_related_entry_id
_cod_related_entry_database
_cod_related_entry_code
1 ChemSpider 21474808
